data_9001616
loop_
_publ_author_name
'Gunter, M. E.'
'Armbruster, T.'
'Kohler, T.'
'Knowles, C. R.'

_publ_section_title
;
 Crystal structure and optical properties of Na- and Pb-exchanged
 heulandite-group zeolites
 Sample: nonexchanged
 Atomic parameters from ICSD
;
_journal_name_full 'American Mineralogist'
_journal_page_first 675
_journal_page_last 682
_journal_volume 79
_journal_year 1994
_chemical_formula_sum 'Al4.446 Ca1.848 H12.38 K0.06 Na0.65 O48.38 Si13.554'
_chemical_name_mineral Heulandite-Ca
_space_group_IT_number 12
_symmetry_space_group_name_Hall '-C 2y'
_symmetry_space_group_name_H-M 'C 1 2/m 1'
_cell_angle_alpha 90
_cell_angle_beta 116.39
_cell_angle_gamma 90
_cell_formula_units_Z 2
_cell_length_a 17.671
_cell_length_b 17.875
_cell_length_c 7.412
_cell_volume 2097.242
_database_code_amcsd 0001668
_exptl_crystal_density_diffrn 2.183
_cod_original_formula_sum 'Na.65 Ca1.848 K.06 (Si13.554 Al4.446) O48.38 H12.38'
_cod_database_code 9001616

loop_
_space_group_symop_operation_xyz
x,y,z
1/2+x,1/2+y,z
x,-y,z
1/2+x,1/2-y,z
-x,y,-z
1/2-x,1/2+y,-z
-x,-y,-z
1/2-x,1/2-y,-z

loop_
_atom_site_label
_atom_site_fract_x
_atom_site_fract_y
_atom_site_fract_z
_atom_site_occupancy
_atom_site_U_iso_or_equiv
_atom_site_type_symbol
_atom_site_attached_hydrogens
Na1 0.15490 0.00000 0.66660 0.22800 0.07979 Na 0
Ca1 0.15490 0.00000 0.66660 0.44000 0.07979 Ca 0
Ca2 0.54020 0.00000 0.20310 0.48400 0.03470 Ca 0
K 0.27630 0.00000 0.01000 0.03000 0.12538 K 0
Na2 0.27630 0.00000 0.01000 0.09700 0.12538 Na 0
Si1 0.17940 0.16980 0.09670 0.75300 0.01697 Si 0
Al1 0.17940 0.16980 0.09670 0.24700 0.01697 Al 0
Si2 0.28860 0.08990 0.50080 0.75300 0.01798 Si 0
Al2 0.28860 0.08990 0.50080 0.24700 0.01798 Al 0
Si3 0.29170 0.30960 0.28310 0.75300 0.01710 Si 0
Al3 0.29170 0.30960 0.28310 0.24700 0.01710 Al 0
Si4 0.06460 0.29840 0.41100 0.75300 0.01697 Si 0
Al4 0.06460 0.29840 0.41100 0.24700 0.01697 Al 0
Si5 0.00000 0.21310 0.00000 0.75300 0.01773 Si 0
Al5 0.00000 0.21310 0.00000 0.24700 0.01773 Al 0
O1 0.30480 0.00000 0.54660 1.00000 0.03546 O 0
O2 0.23130 0.11940 0.61320 1.00000 0.03863 O 0
O3 0.18330 0.15430 0.88420 1.00000 0.04078 O 0
O4 0.23850 0.10650 0.25550 1.00000 0.03103 O 0
O5 0.00000 0.32590 0.50000 1.00000 0.04306 O 0
O6 0.08200 0.15870 0.06260 1.00000 0.02812 O 0
O7 0.37290 0.26600 0.45080 1.00000 0.04129 O 0
O8 0.00890 0.26620 0.18420 1.00000 0.03521 O 0
O9 0.21030 0.25420 0.17830 1.00000 0.03344 O 0
O10 0.11550 0.37230 0.39880 1.00000 0.03344 O 0
O-H11 0.27630 0.00000 0.01000 0.83000 0.12538 O 1
O-H12 0.50000 0.00000 0.50000 1.00000 0.10005 O 1
O-H13 0.42280 0.08170 0.03070 1.00000 0.06839 O 1
O-H14 0.09400 0.00000 0.28500 1.00000 0.16718 O 1
O-H15 0.08200 0.00500 0.86700 0.43000 0.14996 O 1
O-H16 0.00000 0.08730 0.50000 1.00000 0.25964 O 1

loop_
_cod_changelog_entry_id
_cod_changelog_entry_author
_cod_changelog_entry_date
_cod_changelog_entry_text
1
;cod-tools version 3.8.0
Id: cif_guess_AMCSD_atom_types 9574 2023-05-10 09:00:05Z saulius
;
2023-05-10T18:47:33+03:00
;Derived atom types and hydrogen counts
from atom names that follow the AMCSD naming convention
(Wat == water, O-H == hydroxyl).
;

loop_
_cod_related_entry_id
_cod_related_entry_database
_cod_related_entry_code
1 AMCSD 0001668
